data_4083308
loop_
_publ_author_name
'Yzambart, Gilles'
'Fabre, Bruno'
'Roisnel, Thierry'
'Dorcet, Vincent'
'Ababou-Girard, Soraya'
'Meriadec, Cristelle'
'Lorcy, Dominique'

_publ_section_title
;
 Assembly of Platinum Diimine Dithiolate Complexes onto
 Hydrogen-Terminated Silicon Surfaces
;
_journal_issue 18
_journal_name_full Organometallics
_journal_page_first 4766
_journal_paper_doi 10.1021/om5000369
_journal_volume 33
_journal_year 2014
_chemical_compound_source 'synthesis as described'
_chemical_formula_moiety 'C16 H11 N3 Pt S4'
_chemical_formula_sum 'C16 H11 N3 Pt S4'
_chemical_formula_weight 568.61
_chemical_name_systematic
;
 ?
;
_space_group_IT_number 2
_symmetry_cell_setting triclinic
_symmetry_Int_Tables_number 2
_symmetry_space_group_name_Hall '-P 1'
_symmetry_space_group_name_H-M 'P -1'
_atom_sites_solution_hydrogens geom
_atom_sites_solution_primary direct
_atom_sites_solution_secondary difmap
_audit_conform_dict_location ftp://ftp.iucr.org/pub/cif_core.dic
_audit_conform_dict_name cif_core.dic
_audit_conform_dict_version 2.3
_audit_creation_date 2013-01-11T09:51:01-00:00
_audit_creation_method 'WinGX routine CIF_UPDATE'
_cell_angle_alpha 97.1660(10)
_cell_angle_beta 102.2670(10)
_cell_angle_gamma 90.0860(10)
_cell_formula_units_Z 2
_cell_length_a 8.2410(2)
_cell_length_b 8.8161(2)
_cell_length_c 11.7669(3)
_cell_measurement_reflns_used 9644
_cell_measurement_temperature 150(2)
_cell_measurement_theta_max 27.49
_cell_measurement_theta_min 2.53
_cell_measurement_wavelength 0.71073
_cell_volume 828.52(3)
_computing_cell_refinement 'Bruker APEX2 (Bruker, 2006)'
_computing_data_collection 'Bruker APEX2 (Bruker, 2006)'
_computing_data_reduction 'Bruker APEX2 (Bruker, 2006)'
_computing_molecular_graphics 'Ortep-3 for Windows (Farrugia, 1997)'
_computing_publication_material
;
           WinGX publication routines (Farrugia, 1999),
           CRYSCAL (T. Roisnel, local program)
;
_computing_structure_refinement 'SHELXL-97 (Sheldrick, 1997)'
_computing_structure_solution 'SIR97 (Altomare et al., 1999)'
_diffrn_ambient_temperature 150(2)
_diffrn_detector 'CCD plate'
_diffrn_measured_fraction_theta_full 0.969
_diffrn_measured_fraction_theta_max 0.965
_diffrn_measurement_device_type 'APEXII, Bruker-AXS'
_diffrn_measurement_method 'CCD rotation images, thin slices'
_diffrn_radiation_monochromator graphite
_diffrn_radiation_probe x-ray
_diffrn_radiation_type MoK\a
_diffrn_radiation_wavelength 0.71073
_diffrn_reflns_av_R_equivalents 0.0305
_diffrn_reflns_av_unetI/netI 0.0299
_diffrn_reflns_limit_h_max 10
_diffrn_reflns_limit_h_min -10
_diffrn_reflns_limit_k_max 8
_diffrn_reflns_limit_k_min -11
_diffrn_reflns_limit_l_max 15
_diffrn_reflns_limit_l_min -15
_diffrn_reflns_number 13313
_diffrn_reflns_theta_full 25
_diffrn_reflns_theta_max 27.48
_diffrn_reflns_theta_min 3.39
_exptl_absorpt_coefficient_mu 8.975
_exptl_absorpt_correction_T_max 0.764
_exptl_absorpt_correction_T_min 0.495
_exptl_absorpt_correction_type multi-scan
_exptl_absorpt_process_details
;
  [Sheldrick, G.M. (2002). SADABS Bruker AXS Inc., Madison, Wisconsin, USA]
;
_exptl_crystal_colour grey
_exptl_crystal_density_diffrn 2.279
_exptl_crystal_density_method 'not measured'
_exptl_crystal_description block
_exptl_crystal_F_000 540
_exptl_crystal_size_max 0.21
_exptl_crystal_size_mid 0.08
_exptl_crystal_size_min 0.03
_refine_diff_density_max 1.123
_refine_diff_density_min -0.781
_refine_diff_density_rms 0.125
_refine_ls_extinction_method none
_refine_ls_goodness_of_fit_ref 1.067
_refine_ls_hydrogen_treatment constr
_refine_ls_matrix_type full
_refine_ls_number_parameters 217
_refine_ls_number_reflns 3678
_refine_ls_number_restraints 0
_refine_ls_restrained_S_all 1.067
_refine_ls_R_factor_all 0.0228
_refine_ls_R_factor_gt 0.0207
_refine_ls_shift/su_max 0.001
_refine_ls_shift/su_mean 0
_refine_ls_structure_factor_coef Fsqd
_refine_ls_weighting_details 'calc w=1/[\s^2^(Fo^2^)+(0.0159P)^2^+1.5393P] where P=(Fo^2^+2Fc^2^)/3'
_refine_ls_weighting_scheme calc
_refine_ls_wR_factor_gt 0.0465
_refine_ls_wR_factor_ref 0.0473
_reflns_number_gt 3470
_reflns_number_total 3678
_reflns_threshold_expression >2sigma(I)
_cod_data_source_file om5000369_si_001.cif
_cod_data_source_block Ptbipydmipi_4
_cod_database_code 4083308

loop_
_symmetry_equiv_pos_as_xyz
'x, y, z'
'-x, -y, -z'

loop_
_atom_site_label
_atom_site_type_symbol
_atom_site_fract_x
_atom_site_fract_y
_atom_site_fract_z
_atom_site_U_iso_or_equiv
_atom_site_adp_type
_atom_site_occupancy
_atom_site_symmetry_multiplicity
_atom_site_calc_flag
_atom_site_refinement_flags
Pt1 Pt 0.625266(15) 0.139768(15) 0.321216(11) 0.01711(5) Uani 1 1 d .
S1 S 0.75455(11) 0.06014(11) 0.17305(8) 0.0236(2) Uani 1 1 d .
S2 S 0.83558(11) 0.31274(11) 0.40151(8) 0.02163(19) Uani 1 1 d .
S3 S 1.13263(11) 0.41521(11) 0.31383(8) 0.02237(19) Uani 1 1 d .
S4 S 1.05954(11) 0.18131(11) 0.10389(8) 0.02325(19) Uani 1 1 d .
N1 N 0.4270(4) -0.0127(3) 0.2640(3) 0.0204(6) Uani 1 1 d .
C2 C 0.4054(4) -0.1197(4) 0.1693(3) 0.0246(8) Uani 1 1 d .
H2 H 0.4854 -0.1255 0.1216 0.029 Uiso 1 1 calc R
C3 C 0.2710(5) -0.2208(4) 0.1394(3) 0.0274(9) Uani 1 1 d .
H3 H 0.2603 -0.2965 0.0731 0.033 Uiso 1 1 calc R
C4 C 0.1523(5) -0.2114(5) 0.2064(4) 0.0283(9) Uani 1 1 d .
H4 H 0.0575 -0.2787 0.1858 0.034 Uiso 1 1 calc R
C5 C 0.1732(4) -0.1027(5) 0.3039(3) 0.0249(8) Uani 1 1 d .
H5 H 0.0937 -0.0956 0.352 0.03 Uiso 1 1 calc R
C6 C 0.3115(4) -0.0034(4) 0.3312(3) 0.0194(7) Uani 1 1 d .
C7 C 0.3454(4) 0.1167(4) 0.4332(3) 0.0192(7) Uani 1 1 d .
C8 C 0.2417(4) 0.1467(4) 0.5118(3) 0.0241(8) Uani 1 1 d .
H8 H 0.1427 0.0869 0.5026 0.029 Uiso 1 1 calc R
C9 C 0.2828(5) 0.2634(5) 0.6030(4) 0.0281(8) Uani 1 1 d .
H9 H 0.212 0.2856 0.6567 0.034 Uiso 1 1 calc R
C10 C 0.4290(5) 0.3481(4) 0.6156(3) 0.0245(8) Uani 1 1 d .
H10 H 0.4605 0.4285 0.6783 0.029 Uiso 1 1 calc R
C11 C 0.5279(4) 0.3135(4) 0.5354(3) 0.0228(8) Uani 1 1 d .
H11 H 0.6276 0.372 0.5439 0.027 Uiso 1 1 calc R
N12 N 0.4886(3) 0.1999(3) 0.4454(3) 0.0185(6) Uani 1 1 d .
C21 C 0.9263(4) 0.1861(4) 0.2029(3) 0.0212(7) Uani 1 1 d .
C22 C 0.9607(4) 0.2905(4) 0.2987(3) 0.0194(7) Uani 1 1 d .
C23 C 1.1974(4) 0.3313(4) 0.1869(3) 0.0199(7) Uani 1 1 d .
N24 N 1.3290(4) 0.3795(4) 0.1633(3) 0.0254(7) Uani 1 1 d .
C25 C 1.3744(5) 0.3061(4) 0.0558(3) 0.0259(8) Uani 1 1 d .
H25A H 1.4967 0.2998 0.069 0.031 Uiso 1 1 calc R
H25B H 1.3264 0.2007 0.037 0.031 Uiso 1 1 calc R
C26 C 1.3145(5) 0.3908(5) -0.0431(4) 0.0277(9) Uani 1 1 d .
C27 C 1.2652(6) 0.4651(5) -0.1205(4) 0.0367(10) Uani 1 1 d .
H27 H 1.2258 0.5243 -0.1824 0.044 Uiso 1 1 calc R

loop_
_atom_site_aniso_label
_atom_site_aniso_U_11
_atom_site_aniso_U_22
_atom_site_aniso_U_33
_atom_site_aniso_U_23
_atom_site_aniso_U_13
_atom_site_aniso_U_12
Pt1 0.01469(7) 0.01698(8) 0.01902(8) -0.00010(5) 0.00361(5) -0.00046(5)
S1 0.0204(4) 0.0243(5) 0.0252(5) -0.0061(4) 0.0079(4) -0.0051(3)
S2 0.0197(4) 0.0224(5) 0.0220(4) -0.0040(4) 0.0066(3) -0.0043(3)
S3 0.0225(4) 0.0234(5) 0.0206(4) -0.0018(4) 0.0059(4) -0.0066(3)
S4 0.0219(4) 0.0260(5) 0.0213(4) -0.0032(4) 0.0071(4) -0.0049(4)
N1 0.0169(14) 0.0196(15) 0.0236(16) 0.0028(13) 0.0020(12) 0.0009(11)
C2 0.0225(18) 0.024(2) 0.026(2) -0.0010(16) 0.0060(15) -0.0007(14)
C3 0.029(2) 0.024(2) 0.025(2) -0.0055(17) 0.0001(16) -0.0055(15)
C4 0.0256(19) 0.026(2) 0.030(2) 0.0028(17) -0.0014(16) -0.0090(15)
C5 0.0198(18) 0.028(2) 0.027(2) 0.0055(17) 0.0039(15) -0.0015(14)
C6 0.0202(17) 0.0177(17) 0.0207(18) 0.0065(15) 0.0028(14) 0.0016(13)
C7 0.0210(17) 0.0172(17) 0.0199(18) 0.0053(15) 0.0037(14) 0.0019(13)
C8 0.0207(18) 0.028(2) 0.026(2) 0.0074(16) 0.0075(15) 0.0005(15)
C9 0.029(2) 0.031(2) 0.027(2) 0.0033(17) 0.0110(16) 0.0031(16)
C10 0.0278(19) 0.024(2) 0.0204(18) -0.0003(16) 0.0048(15) 0.0023(15)
C11 0.0229(18) 0.0197(18) 0.0257(19) 0.0017(15) 0.0057(15) -0.0014(14)
N12 0.0169(14) 0.0201(15) 0.0176(15) 0.0034(12) 0.0011(11) 0.0028(11)
C21 0.0179(17) 0.0221(18) 0.0238(19) 0.0037(15) 0.0044(14) -0.0004(14)
C22 0.0161(16) 0.0187(17) 0.0227(18) 0.0017(15) 0.0033(14) -0.0014(13)
C23 0.0221(18) 0.0198(18) 0.0170(17) 0.0021(14) 0.0023(14) 0.0011(13)
N24 0.0254(16) 0.0268(17) 0.0257(17) 0.0025(14) 0.0099(13) -0.0039(13)
C25 0.0261(19) 0.024(2) 0.029(2) -0.0007(17) 0.0131(16) -0.0024(15)
C26 0.028(2) 0.025(2) 0.029(2) -0.0051(17) 0.0091(17) 0.0002(15)
C27 0.042(3) 0.038(3) 0.027(2) 0.000(2) 0.0030(19) 0.0040(19)

loop_
_atom_type_symbol
_atom_type_description
_atom_type_scat_dispersion_real
_atom_type_scat_dispersion_imag
_atom_type_scat_source
C C 0.0033 0.0016 'International Tables Vol C Tables 4.2.6.8 and 6.1.1.4'
H H 0 0 'International Tables Vol C Tables 4.2.6.8 and 6.1.1.4'
N N 0.0061 0.0033 'International Tables Vol C Tables 4.2.6.8 and 6.1.1.4'
S S 0.1246 0.1234 'International Tables Vol C Tables 4.2.6.8 and 6.1.1.4'
Pt Pt -1.7033 8.3905 'International Tables Vol C Tables 4.2.6.8 and 6.1.1.4'

loop_
_geom_angle_atom_site_label_1
_geom_angle_atom_site_label_2
_geom_angle_atom_site_label_3
_geom_angle
N12 Pt1 N1 79.35(12)
N12 Pt1 S1 174.43(8)
N1 Pt1 S1 95.24(9)
N12 Pt1 S2 95.11(8)
N1 Pt1 S2 174.29(9)
S1 Pt1 S2 90.33(3)
C21 S1 Pt1 102.13(13)
C22 S2 Pt1 102.17(12)
C22 S3 C23 96.05(17)
C21 S4 C23 95.52(17)
C2 N1 C6 118.8(3)
C2 N1 Pt1 126.0(3)
C6 N1 Pt1 115.2(2)
N1 C2 C3 122.1(4)
N1 C2 H2 118.9
C3 C2 H2 118.9
C4 C3 C2 119.5(4)
C4 C3 H3 120.2
C2 C3 H3 120.2
C3 C4 C5 118.9(3)
C3 C4 H4 120.5
C5 C4 H4 120.5
C4 C5 C6 119.5(4)
C4 C5 H5 120.2
C6 C5 H5 120.2
N1 C6 C5 121.0(4)
N1 C6 C7 115.1(3)
C5 C6 C7 123.8(3)
N12 C7 C8 121.1(3)
N12 C7 C6 114.7(3)
C8 C7 C6 124.2(3)
C9 C8 C7 119.8(3)
C9 C8 H8 120.1
C7 C8 H8 120.1
C8 C9 C10 119.0(4)
C8 C9 H9 120.5
C10 C9 H9 120.5
C11 C10 C9 118.9(4)
C11 C10 H10 120.6
C9 C10 H10 120.6
N12 C11 C10 122.6(3)
N12 C11 H11 118.7
C10 C11 H11 118.7
C11 N12 C7 118.6(3)
C11 N12 Pt1 125.8(2)
C7 N12 Pt1 115.6(2)
C22 C21 S1 122.5(3)
C22 C21 S4 117.6(3)
S1 C21 S4 119.8(2)
C21 C22 S2 122.6(3)
C21 C22 S3 117.5(3)
S2 C22 S3 119.8(2)
N24 C23 S3 119.8(3)
N24 C23 S4 127.0(3)
S3 C23 S4 113.2(2)
C23 N24 C25 117.0(3)
C26 C25 N24 111.6(3)
C26 C25 H25A 109.3
N24 C25 H25A 109.3
C26 C25 H25B 109.3
N24 C25 H25B 109.3
H25A C25 H25B 108
C27 C26 C25 177.3(4)
C26 C27 H27 180

loop_
_geom_bond_atom_site_label_1
_geom_bond_atom_site_label_2
_geom_bond_distance
Pt1 N12 2.048(3)
Pt1 N1 2.057(3)
Pt1 S1 2.2702(9)
Pt1 S2 2.2713(8)
S1 C21 1.746(4)
S2 C22 1.743(4)
S3 C22 1.757(3)
S3 C23 1.769(4)
S4 C21 1.760(4)
S4 C23 1.787(4)
N1 C2 1.347(5)
N1 C6 1.357(5)
C2 C3 1.378(5)
C2 H2 0.95
C3 C4 1.377(6)
C3 H3 0.95
C4 C5 1.381(6)
C4 H4 0.95
C5 C6 1.393(5)
C5 H5 0.95
C6 C7 1.476(5)
C7 N12 1.360(4)
C7 C8 1.390(5)
C8 C9 1.376(6)
C8 H8 0.95
C9 C10 1.388(5)
C9 H9 0.95
C10 C11 1.379(5)
C10 H10 0.95
C11 N12 1.348(5)
C11 H11 0.95
C21 C22 1.342(5)
C23 N24 1.261(5)
N24 C25 1.468(5)
C25 C26 1.458(6)
C25 H25A 0.99
C25 H25B 0.99
C26 C27 1.191(6)
C27 H27 0.95

loop_
_geom_torsion_atom_site_label_1
_geom_torsion_atom_site_label_2
_geom_torsion_atom_site_label_3
_geom_torsion_atom_site_label_4
_geom_torsion
N1 Pt1 S1 C21 177.15(15)
S2 Pt1 S1 C21 -4.11(13)
N12 Pt1 S2 C22 -175.06(15)
S1 Pt1 S2 C22 3.72(13)
N12 Pt1 N1 C2 -179.6(3)
S1 Pt1 N1 C2 1.7(3)
N12 Pt1 N1 C6 -1.1(2)
S1 Pt1 N1 C6 -179.7(2)
C6 N1 C2 C3 -0.7(5)
Pt1 N1 C2 C3 177.8(3)
N1 C2 C3 C4 1.4(6)
C2 C3 C4 C5 -1.6(6)
C3 C4 C5 C6 1.2(6)
C2 N1 C6 C5 0.3(5)
Pt1 N1 C6 C5 -178.4(3)
C2 N1 C6 C7 179.8(3)
Pt1 N1 C6 C7 1.1(4)
C4 C5 C6 N1 -0.6(6)
C4 C5 C6 C7 180.0(3)
N1 C6 C7 N12 -0.5(4)
C5 C6 C7 N12 179.0(3)
N1 C6 C7 C8 178.9(3)
C5 C6 C7 C8 -1.6(6)
N12 C7 C8 C9 0.7(5)
C6 C7 C8 C9 -178.7(3)
C7 C8 C9 C10 -0.8(6)
C8 C9 C10 C11 0.6(6)
C9 C10 C11 N12 -0.3(6)
C10 C11 N12 C7 0.2(5)
C10 C11 N12 Pt1 179.6(3)
C8 C7 N12 C11 -0.4(5)
C6 C7 N12 C11 179.1(3)
C8 C7 N12 Pt1 -179.9(3)
C6 C7 N12 Pt1 -0.4(4)
N1 Pt1 N12 C11 -178.6(3)
S2 Pt1 N12 C11 2.8(3)
N1 Pt1 N12 C7 0.8(2)
S2 Pt1 N12 C7 -177.8(2)
Pt1 S1 C21 C22 4.0(3)
Pt1 S1 C21 S4 -174.72(18)
C23 S4 C21 C22 1.3(3)
C23 S4 C21 S1 -179.9(2)
S1 C21 C22 S2 -1.1(5)
S4 C21 C22 S2 177.7(2)
S1 C21 C22 S3 -177.2(2)
S4 C21 C22 S3 1.5(4)
Pt1 S2 C22 C21 -2.5(3)
Pt1 S2 C22 S3 173.53(18)
C23 S3 C22 C21 -3.6(3)
C23 S3 C22 S2 -179.8(2)
C22 S3 C23 N24 -176.0(3)
C22 S3 C23 S4 4.3(2)
C21 S4 C23 N24 176.6(4)
C21 S4 C23 S3 -3.6(2)
S3 C23 N24 C25 -179.2(3)
S4 C23 N24 C25 0.5(5)
C23 N24 C25 C26 94.7(4)
